data_4114817
loop_
_publ_author_name
'Andrew P. Monkman'
'Lars-Olof P\%alsson'
'Roger W. T. Higgins'
'Changsheng Wang'
'Martin R. Bryce'
'Andrei S. Batsanov'
'Judith A. K. Howard'

_publ_contact_author 'Andrei S.Batsanov'
_publ_contact_author_email a.s.batsanov@durham.ac.uk
_publ_section_title
;
 Protonation and Subsequent Intramolecular Hydrogen Bonding as a Method to
 Control Chain Structure and Tune Luminescence in Heteroatomic Conjugated
 Polymers
;
_journal_name_full 'Journal of the American Chemical Society'
_journal_page_first 6049
_journal_page_last 6055
_journal_paper_doi 10.1021/ja012409+
_journal_volume 124
_journal_year 2002
_chemical_formula_sum 'C18 H16 N2 O2'
_chemical_formula_weight 292.33
_chemical_melting_point 405(1)
_chemical_name_systematic
; 
 1,4-dimethoxy-2,5-bis(2-pyridyl)benzene 
;
_space_group_IT_number 14
_symmetry_cell_setting monoclinic
_symmetry_space_group_name_Hall '-P 2ybc'
_symmetry_space_group_name_H-M 'P 1 21/c 1'
_atom_sites_solution_hydrogens geom
_atom_sites_solution_primary direct
_atom_sites_solution_secondary difmap
_audit_creation_method SHELXL
_cell_angle_alpha 90.00
_cell_angle_beta 97.183(8)
_cell_angle_gamma 90.00
_cell_formula_units_Z 8
_cell_length_a 9.4724(13)
_cell_length_b 16.6094(14)
_cell_length_c 18.744(2)
_cell_measurement_reflns_used 25
_cell_measurement_temperature 150(2)
_cell_measurement_theta_max 25.0
_cell_measurement_theta_min 15.5
_cell_volume 2925.9(6)
_computing_cell_refinement AFC/MSC
_computing_data_collection AFC/MSC
_computing_data_reduction 'TEXSAN (MSC, 1989)'
_computing_molecular_graphics SHELXTL
_computing_publication_material SHELXTL
_computing_structure_refinement 'SHELXL-93 (Sheldrick, 1993)'
_computing_structure_solution 'SHELXS-86 (Sheldrick, 1990)'
_diffrn_ambient_temperature 150(2)
_diffrn_measurement_device 'Rigaku AFC6S 4-circle diffractometer'
_diffrn_measurement_method '2\q/\w scans'
_diffrn_radiation_monochromator graphite
_diffrn_radiation_source 'fine-focus sealed tube'
_diffrn_radiation_type CuK\a
_diffrn_radiation_wavelength 1.54184
_diffrn_reflns_av_R_equivalents 0.0185
_diffrn_reflns_av_sigmaI/netI 0.0395
_diffrn_reflns_limit_h_max 11
_diffrn_reflns_limit_h_min -1
_diffrn_reflns_limit_k_max 20
_diffrn_reflns_limit_k_min -1
_diffrn_reflns_limit_l_max 23
_diffrn_reflns_limit_l_min -23
_diffrn_reflns_number 6581
_diffrn_reflns_theta_max 75.14
_diffrn_reflns_theta_min 3.57
_diffrn_standards_decay_% 0
_diffrn_standards_interval_count 147
_diffrn_standards_number 3
_exptl_absorpt_coefficient_mu 0.706
_exptl_absorpt_correction_T_max 1.0000
_exptl_absorpt_correction_T_min 0.9742
_exptl_absorpt_correction_type none
_exptl_absorpt_process_details 'transmission from \y-scans'
_exptl_crystal_colour colourless
_exptl_crystal_density_diffrn 1.327
_exptl_crystal_description block
_exptl_crystal_F_000 1232
_exptl_crystal_size_max 0.2
_exptl_crystal_size_mid 0.15
_exptl_crystal_size_min 0.12
_refine_diff_density_max 0.378
_refine_diff_density_min -0.226
_refine_diff_density_rms 0.046
_refine_ls_extinction_coef 0.00108(13)
_refine_ls_extinction_expression Fc^*^=kFc[1+0.001xFc^2^\l^3^/sin(2\q)]^-1/4^
_refine_ls_extinction_method SHELXL
_refine_ls_goodness_of_fit_all 1.044
_refine_ls_goodness_of_fit_obs 1.083
_refine_ls_hydrogen_treatment constr
_refine_ls_matrix_type full
_refine_ls_number_parameters 459
_refine_ls_number_reflns 5329
_refine_ls_number_restraints 14
_refine_ls_restrained_S_all 1.148
_refine_ls_restrained_S_obs 1.107
_refine_ls_R_factor_all 0.0655
_refine_ls_R_factor_obs 0.0506
_refine_ls_shift/esd_max -0.003
_refine_ls_shift/esd_mean 0.000
_refine_ls_structure_factor_coef Fsqd
_refine_ls_weighting_details 'w=1/[\s^2^(Fo^2^)+(0.0559P)^2^+1.5887P] where P=(Fo^2^+2Fc^2^)/3'
_refine_ls_weighting_scheme calc
_refine_ls_wR_factor_all 0.1499
_refine_ls_wR_factor_obs 0.1280
_reflns_number_observed 4319
_reflns_number_total 5334
_reflns_observed_criterion I>2\s(I)
_cod_data_source_file ja0124092B_1.cif
_cod_data_source_block 9
_cod_depositor_comments
;
The following automatic conversions were performed:

'_refine_ls_weighting_scheme' value 'calc
w=1/[\s^2^(Fo^2^)+(0.0559P)^2^+1.5887P] where P=(Fo^2^+2Fc^2^)/3' was
changed to 'calc'. New tag '_refine_ls_weighting_details' was
created. The value of the new tag was set to
'w=1/[\s^2^(Fo^2^)+(0.0559P)^2^+1.5887P] where P=(Fo^2^+2Fc^2^)/3'.

Automatic conversion script
Id: cif_fix_values 3143 2015-03-26 13:38:13Z robertas 
;
_cod_original_cell_volume 2925.8(5)
_cod_database_code 4114817

loop_
_symmetry_equiv_pos_as_xyz
'x, y, z'
'-x, y+1/2, -z+1/2'
'-x, -y, -z'
'x, -y-1/2, z-1/2'

loop_
_atom_site_aniso_label
_atom_site_aniso_U_11
_atom_site_aniso_U_22
_atom_site_aniso_U_33
_atom_site_aniso_U_23
_atom_site_aniso_U_13
_atom_site_aniso_U_12
O1 0.0182(6) 0.0488(8) 0.0305(7) 0.0008(6) 0.0001(5) 0.0024(6)
O2 0.0178(6) 0.0563(9) 0.0310(7) 0.0069(7) -0.0021(5) -0.0005(6)
N1 0.0281(8) 0.0335(8) 0.0286(9) 0.0013(7) 0.0007(7) 0.0006(7)
N2 0.0270(8) 0.0344(9) 0.0283(9) 0.0002(7) 0.0008(7) -0.0018(7)
C1 0.0187(8) 0.0265(9) 0.0314(10) -0.0013(7) -0.0001(8) 0.0016(7)
C2 0.0241(9) 0.0247(9) 0.0282(10) 0.0003(7) -0.0006(8) -0.0002(7)
C3 0.0228(9) 0.0308(9) 0.0252(10) 0.0015(7) -0.0037(7) -0.0005(7)
C4 0.0188(8) 0.0307(9) 0.0297(10) 0.0006(8) -0.0015(8) -0.0006(7)
C5 0.0220(9) 0.0242(8) 0.0268(10) 0.0006(7) 0.0002(7) -0.0003(7)
C6 0.0222(9) 0.0281(9) 0.0265(10) 0.0005(7) -0.0031(7) 0.0002(7)
C7 0.0191(9) 0.0597(14) 0.0336(11) 0.0011(10) -0.0033(8) 0.0008(9)
C8 0.0207(9) 0.0606(14) 0.0332(11) 0.0073(10) -0.0036(8) 0.0036(9)
C12 0.0239(9) 0.0254(9) 0.0280(10) -0.0003(7) -0.0006(7) -0.0029(7)
C13 0.0288(10) 0.0302(10) 0.0336(11) 0.0005(8) 0.0011(8) 0.0013(8)
C14 0.0317(10) 0.0344(10) 0.0387(12) -0.0027(9) 0.0084(9) 0.0012(8)
C15 0.0392(11) 0.0349(10) 0.0308(11) -0.0007(8) 0.0076(9) -0.0021(9)
C16 0.0345(11) 0.0364(11) 0.0295(11) 0.0042(8) 0.0013(9) 0.0001(9)
C22 0.0228(9) 0.0256(9) 0.0280(10) 0.0040(7) -0.0014(7) 0.0027(7)
C23 0.0234(9) 0.0371(10) 0.0317(11) 0.0017(8) -0.0009(8) 0.0001(8)
C24 0.0256(10) 0.0430(11) 0.0396(12) 0.0057(9) 0.0067(9) -0.0007(9)
C25 0.0331(11) 0.0413(11) 0.0303(11) 0.0037(9) 0.0079(9) 0.0045(9)
C26 0.0343(11) 0.0389(11) 0.0270(11) -0.0016(8) 0.0019(9) -0.0014(9)
O1A 0.0454(10) 0.0260(8) 0.0497(11) 0.0041(7) -0.0153(8) -0.0014(7)
O2A 0.0510(10) 0.0280(8) 0.0329(9) 0.0036(6) -0.0126(7) -0.0022(7)
C1A 0.0337(11) 0.0423(11) 0.0272(10) 0.0047(9) 0.0045(9) 0.0065(9)
C2A 0.0266(10) 0.0501(12) 0.0246(10) -0.0013(9) 0.0033(8) -0.0031(9)
C3A 0.0336(10) 0.0314(10) 0.0337(11) -0.0013(8) 0.0055(9) -0.0054(8)
C4A 0.0290(10) 0.0299(10) 0.0320(11) 0.0022(8) 0.0000(8) 0.0014(8)
C5A 0.0252(9) 0.0288(9) 0.0306(10) -0.0023(8) 0.0057(8) -0.0006(7)
C6A 0.0366(11) 0.0290(10) 0.0335(11) 0.0014(8) 0.0089(9) 0.0018(8)
C7A 0.082(2) 0.0267(13) 0.051(2) 0.0070(12) -0.029(2) -0.0048(14)
C8A 0.0504(15) 0.0278(11) 0.049(2) 0.0040(11) -0.0101(12) 0.0005(11)
C12A 0.0396(12) 0.0448(12) 0.0279(11) -0.0008(9) 0.0035(9) -0.0081(10)
N1A 0.040(2) 0.056(2) 0.046(2) 0.0108(14) -0.0103(14) -0.0079(14)
C13A 0.030(2) 0.055(2) 0.057(3) -0.016(2) -0.003(2) 0.001(2)
C14A 0.032(2) 0.062(3) 0.055(3) -0.006(2) -0.008(2) -0.005(2)
C15A 0.035(2) 0.047(2) 0.035(2) -0.007(2) 0.001(2) -0.006(2)
C16A 0.049(2) 0.044(2) 0.055(2) 0.007(2) -0.004(2) -0.005(2)
N2A 0.0287(13) 0.0300(11) 0.036(2) -0.0002(10) -0.0008(13) -0.0001(9)
C22A 0.0260(9) 0.0307(10) 0.0342(11) -0.0035(8) 0.0090(8) -0.0033(8)
C23A 0.029(2) 0.0279(13) 0.046(2) -0.0033(11) -0.0055(14) 0.0012(12)
C24A 0.031(2) 0.035(2) 0.044(2) 0.0002(11) -0.011(2) 0.0026(12)
C25A 0.0308(10) 0.0363(11) 0.0386(12) -0.0020(9) -0.0004(9) -0.0050(8)
C26A 0.029(2) 0.0283(13) 0.048(2) -0.0039(12) -0.002(2) -0.0012(11)

loop_
_atom_site_label
_atom_site_type_symbol
_atom_site_fract_x
_atom_site_fract_y
_atom_site_fract_z
_atom_site_U_iso_or_equiv
_atom_site_thermal_displace_type
_atom_site_occupancy
_atom_site_calc_flag
_atom_site_refinement_flags
_atom_site_disorder_group
O1 O -0.16778(14) 0.39576(9) 0.05073(7) 0.0328(3) Uani 1 d . .
O2 O 0.41931(14) 0.38021(9) 0.06111(8) 0.0355(4) Uani 1 d . .
N1 N 0.0758(2) 0.34081(10) 0.24184(9) 0.0303(4) Uani 1 d . .
N2 N 0.1701(2) 0.35441(10) -0.13121(9) 0.0302(4) Uani 1 d . .
C1 C -0.0223(2) 0.39384(11) 0.05239(10) 0.0258(4) Uani 1 d . .
C2 C 0.0593(2) 0.38699(11) 0.11987(10) 0.0260(4) Uani 1 d . .
C3 C 0.2074(2) 0.38265(11) 0.12178(10) 0.0268(4) Uani 1 d . .
H3 H 0.2630(2) 0.37811(11) 0.16612(10) 0.032 Uiso 1 d R .
C4 C 0.2736(2) 0.38551(11) 0.06018(10) 0.0268(4) Uani 1 d . .
C5 C 0.1914(2) 0.39225(11) -0.00736(10) 0.0246(4) Uani 1 d . .
C6 C 0.0440(2) 0.39593(11) -0.00944(10) 0.0261(4) Uani 1 d . .
H6 H -0.0115(2) 0.40032(11) -0.05382(10) 0.031 Uiso 1 d R .
C7 C -0.2514(2) 0.38746(15) -0.01789(11) 0.0380(5) Uani 1 d . .
H71 H -0.2362(12) 0.4333(4) -0.0472(3) 0.042(4) Uiso 1 d R .
H72 H -0.3502(2) 0.3843(9) -0.01151(13) 0.042(4) Uiso 1 d R .
H73 H -0.2239(11) 0.3393(5) -0.0409(3) 0.042(4) Uiso 1 d R .
C8 C 0.4999(2) 0.35271(15) 0.12613(12) 0.0387(5) Uani 1 d . .
H81 H 0.5976(4) 0.3461(9) 0.1184(3) 0.048(4) Uiso 1 d R .
H82 H 0.4629(10) 0.3021(5) 0.1402(4) 0.048(4) Uiso 1 d R .
H83 H 0.4939(13) 0.3916(4) 0.1635(2) 0.048(4) Uiso 1 d R .
C12 C -0.0013(2) 0.38335(11) 0.18952(10) 0.0261(4) Uani 1 d . .
C13 C -0.1248(2) 0.42451(12) 0.20179(11) 0.0311(4) Uani 1 d . .
H13 H -0.1767(2) 0.45327(12) 0.16479(11) 0.037 Uiso 1 d R .
C14 C -0.1691(2) 0.42140(13) 0.26926(11) 0.0346(5) Uani 1 d . .
H14 H -0.2517(2) 0.44786(13) 0.27812(11) 0.042 Uiso 1 d R .
C15 C -0.0898(2) 0.37822(12) 0.32329(11) 0.0347(5) Uani 1 d . .
H15 H -0.1163(2) 0.37596(12) 0.36937(11) 0.042 Uiso 1 d R .
C16 C 0.0310(2) 0.33940(12) 0.30673(11) 0.0337(5) Uani 1 d . .
H16 H 0.0843(2) 0.31022(12) 0.34293(11) 0.040 Uiso 1 d R .
C22 C 0.2513(2) 0.39204(11) -0.07719(10) 0.0259(4) Uani 1 d . .
C23 C 0.3787(2) 0.42952(12) -0.08749(11) 0.0311(4) Uani 1 d . .
H23 H 0.4316(2) 0.45654(12) -0.04972(11) 0.037 Uiso 1 d R .
C24 C 0.4252(2) 0.42639(13) -0.15455(12) 0.0358(5) Uani 1 d . .
H24 H 0.5116(2) 0.44963(13) -0.16188(12) 0.043 Uiso 1 d R .
C25 C 0.3422(2) 0.38776(13) -0.21035(11) 0.0346(5) Uani 1 d . .
H25 H 0.3702(2) 0.38553(13) -0.25612(11) 0.041 Uiso 1 d R .
C26 C 0.2167(2) 0.35331(13) -0.19590(11) 0.0336(5) Uani 1 d . .
H26 H 0.1608(2) 0.32757(13) -0.23342(11) 0.040 Uiso 1 d R .
O1A O 0.5803(2) -0.09475(9) 0.18899(9) 0.0422(5) Uani 0.900(3) d P 1
O2A O 0.2646(2) 0.10275(9) -0.00882(9) 0.0388(5) Uani 0.900(3) d P 1
O1B O 0.4331(20) -0.1648(6) 0.0909(10) 0.062(5) Uiso 0.100(3) d PD 2
O2B O 0.4041(18) 0.1611(6) 0.0765(9) 0.050(5) Uiso 0.100(3) d PD 2
C1A C 0.3428(2) 0.05311(13) 0.03985(11) 0.0344(5) Uani 1 d . .
C2A C 0.3198(2) -0.03052(14) 0.03605(11) 0.0337(5) Uani 1 d . .
C3A C 0.4035(2) -0.07893(12) 0.08608(11) 0.0328(5) Uani 1 d D .
H3A H 0.3908(2) -0.13445(12) 0.08417(11) 0.039 Uiso 0.900(3) d PR 1
C4A C 0.5054(2) -0.04672(12) 0.13780(11) 0.0306(4) Uani 1 d . .
C5A C 0.5285(2) 0.03656(11) 0.14088(11) 0.0280(4) Uani 1 d . .
C6A C 0.4453(2) 0.08407(12) 0.09111(11) 0.0326(5) Uani 1 d D .
H6A H 0.4591(2) 0.13952(12) 0.09246(11) 0.039 Uiso 0.900(3) d PR 1
C7A C 0.2770(5) 0.1870(2) 0.0025(2) 0.0564(10) Uani 0.900(3) d P 1
H71A H 0.2108(18) 0.2153(2) -0.0315(9) 0.085 Uiso 0.900(3) d PR 1
H72A H 0.3722(9) 0.2031(3) -0.0033(12) 0.085 Uiso 0.900(3) d PR 1
H73A H 0.2582(24) 0.1995(2) 0.0505(5) 0.085 Uiso 0.900(3) d PR 1
C8A C 0.5684(3) -0.17942(14) 0.18142(15) 0.0439(7) Uani 0.900(3) d P 1
H81A H 0.6308(16) -0.20563(14) 0.2187(7) 0.066 Uiso 0.900(3) d PR 1
H82A H 0.5934(20) -0.1950(2) 0.1353(5) 0.066 Uiso 0.900(3) d PR 1
H83A H 0.4719(6) -0.1950(2) 0.1849(11) 0.066 Uiso 0.900(3) d PR 1
C7B C 0.5319(22) -0.2119(13) 0.1396(12) 0.040(5) Uiso 0.100(3) d PD 2
H71B H 0.5234(22) -0.2678(13) 0.1264(12) 0.060 Uiso 0.100(3) d PR 2
H72B H 0.5108(22) -0.2053(13) 0.1880(12) 0.060 Uiso 0.100(3) d PR 2
H73B H 0.6272(22) -0.1940(13) 0.1363(12) 0.060 Uiso 0.100(3) d PR 2
C8B C 0.3139(38) 0.1989(23) 0.0196(17) 0.063(12) Uiso 0.100(3) d PD 2
H81B H 0.3113(38) 0.2558(23) 0.0283(17) 0.095 Uiso 0.100(3) d PR 2
H82B H 0.2196(38) 0.1772(23) 0.0175(17) 0.095 Uiso 0.100(3) d PR 2
H83B H 0.3501(38) 0.1893(23) -0.0252(17) 0.095 Uiso 0.100(3) d PR 2
C12A C 0.2128(2) -0.07137(14) -0.01698(11) 0.0375(5) Uani 1 d . .
N1A N 0.2456(3) -0.1518(2) -0.0275(2) 0.0490(10) Uani 0.685(4) d P 1
C13A C 0.1016(4) -0.0373(3) -0.0540(3) 0.0480(10) Uani 0.685(4) d P 1
H13A H 0.0854(4) 0.0174(3) -0.0481(3) 0.058 Uiso 0.685(4) d PR 1
C14A C 0.0072(5) -0.0822(3) -0.1015(3) 0.0509(13) Uani 0.685(4) d P 1
H14A H -0.0702(5) -0.0565(3) -0.1273(3) 0.061 Uiso 0.685(4) d PR 1
C15A C 0.0368(5) -0.1628(3) -0.1134(2) 0.0396(10) Uani 0.685(4) d P 1
H15A H -0.0319(5) -0.1939(3) -0.1404(2) 0.048 Uiso 0.685(4) d PR 1
C16A C 0.1561(4) -0.1942(2) -0.0751(2) 0.0502(10) Uani 0.685(4) d P 1
H16A H 0.1791(4) -0.2467(2) -0.0861(2) 0.060 Uiso 0.685(4) d PR 1
N1B N 0.1607(6) -0.1409(3) 0.0060(3) 0.0309(14) Uiso 0.315(4) d P 2
C13B C 0.1381(9) -0.0340(5) -0.0793(4) 0.028(2) Uiso 0.315(4) d P 2
H13B H 0.1582(9) 0.0189(5) -0.0907(4) 0.033 Uiso 0.315(4) d PR 2
C14B C 0.0373(11) -0.0764(6) -0.1218(5) 0.029(2) Uiso 0.315(4) d P 2
H14B H -0.0036(11) -0.0548(6) -0.1653(5) 0.035 Uiso 0.315(4) d PR 2
C15B C -0.0041(9) -0.1510(6) -0.1007(5) 0.027(2) Uiso 0.315(4) d P 2
H15B H -0.0745(9) -0.1801(6) -0.1287(5) 0.032 Uiso 0.315(4) d PR 2
C16B C 0.0620(8) -0.1813(4) -0.0369(4) 0.039(2) Uiso 0.315(4) d P 2
H16B H 0.0367(8) -0.2325(4) -0.0228(4) 0.046 Uiso 0.315(4) d PR 2
N2A N 0.6215(3) 0.15665(14) 0.2023(3) 0.0318(8) Uani 0.822(13) d P 1
C22A C 0.6371(2) 0.07711(12) 0.19363(11) 0.0299(4) Uani 1 d D .
C23A C 0.7525(5) 0.0369(2) 0.2341(2) 0.0352(9) Uani 0.822(13) d P 1
H23A H 0.7622(5) -0.0186(2) 0.2302(2) 0.042 Uiso 0.822(13) d PR 1
C24A C 0.8468(5) 0.0797(2) 0.2828(2) 0.0380(9) Uani 0.822(13) d P 1
H24A H 0.9193(5) 0.0528(2) 0.3113(2) 0.046 Uiso 0.822(13) d PR 1
C25A C 0.8287(2) 0.16101(13) 0.28793(12) 0.0356(5) Uani 1 d D .
H25A H 0.8921(2) 0.19081(13) 0.31940(12) 0.043 Uiso 1 d R .
C26A C 0.7161(4) 0.1966(2) 0.2473(3) 0.0357(10) Uani 0.822(13) d P 1
H26A H 0.7083(4) 0.2523(2) 0.2500(3) 0.043 Uiso 0.822(13) d PR 1
C23B C 0.6970(22) 0.0386(9) 0.2421(7) 0.032(4) Uiso 0.178(13) d PD 2
N2B N 0.6491(16) 0.1607(8) 0.1764(10) 0.034(4) Uiso 0.178(13) d PD 2
C24B C 0.7977(27) 0.0794(11) 0.2839(13) 0.052(7) Uiso 0.178(13) d PD 2
C26B C 0.7566(23) 0.1992(10) 0.2247(10) 0.043(5) Uiso 0.178(13) d PD 2

loop_
_atom_type_symbol
_atom_type_description
_atom_type_scat_dispersion_real
_atom_type_scat_dispersion_imag
_atom_type_scat_source
C C 0.0181 0.0091 'International Tables Vol C Tables 4.2.6.8 and 6.1.1.4'
H H 0.0000 0.0000 'International Tables Vol C Tables 4.2.6.8 and 6.1.1.4'
N N 0.0311 0.0180 'International Tables Vol C Tables 4.2.6.8 and 6.1.1.4'
O O 0.0492 0.0322 'International Tables Vol C Tables 4.2.6.8 and 6.1.1.4'

loop_
_geom_angle_atom_site_label_1
_geom_angle_atom_site_label_2
_geom_angle_atom_site_label_3
_geom_angle
C1 O1 C7 117.3(2)
C4 O2 C8 117.2(2)
C16 N1 C12 117.8(2)
C26 N2 C22 117.7(2)
O1 C1 C6 122.6(2)
O1 C1 C2 117.4(2)
C6 C1 C2 120.0(2)
C3 C2 C1 117.7(2)
C3 C2 C12 118.0(2)
C1 C2 C12 124.3(2)
C4 C3 C2 122.3(2)
O2 C4 C3 123.0(2)
O2 C4 C5 117.2(2)
C3 C4 C5 119.8(2)
C6 C5 C4 118.0(2)
C6 C5 C22 117.8(2)
C4 C5 C22 124.2(2)
C1 C6 C5 122.2(2)
N1 C12 C13 121.7(2)
N1 C12 C2 115.2(2)
C13 C12 C2 123.0(2)
C14 C13 C12 119.2(2)
C13 C14 C15 119.3(2)
C16 C15 C14 117.8(2)
N1 C16 C15 124.2(2)
N2 C22 C23 121.8(2)
N2 C22 C5 114.7(2)
C23 C22 C5 123.5(2)
C24 C23 C22 119.3(2)
C23 C24 C25 119.2(2)
C26 C25 C24 117.8(2)
N2 C26 C25 124.2(2)
C4A O1A C8A 118.6(2)
C1A O2A C7A 117.7(2)
C7B O1B C3A 132.3(15)
C6A O2B C8B 134.2(21)
O2A C1A C6A 120.9(2)
O2A C1A C2A 119.4(2)
C6A C1A C2A 119.7(2)
C3A C2A C1A 117.5(2)
C3A C2A C12A 117.7(2)
C1A C2A C12A 124.8(2)
C4A C3A C2A 122.1(2)
C4A C3A O1B 102.9(7)
C2A C3A O1B 133.8(7)
O1A C4A C3A 121.1(2)
O1A C4A C5A 118.7(2)
C3A C4A C5A 120.1(2)
C6A C5A C4A 117.4(2)
C6A C5A C22A 118.3(2)
C4A C5A C22A 124.3(2)
O2B C6A C1A 92.9(7)
O2B C6A C5A 142.8(7)
C1A C6A C5A 123.2(2)
C13A C12A N1A 121.1(3)
N1B C12A C13B 118.1(4)
C13A C12A C2A 126.1(3)
N1B C12A C2A 114.9(3)
N1A C12A C2A 112.7(2)
C13B C12A C2A 124.9(4)
C16A N1A C12A 117.5(3)
C12A C13A C14A 120.9(4)
C15A C14A C13A 119.4(4)
C16A C15A C14A 117.0(4)
N1A C16A C15A 124.0(4)
C16B N1B C12A 119.6(5)
C14B C13B C12A 119.5(7)
C13B C14B C15B 120.2(9)
C14B C15B C16B 117.7(9)
N1B C16B C15B 123.4(7)
C26A N2A C22A 119.5(2)
N2A C22A C23A 119.3(2)
C23B C22A N2B 130.3(10)
C23B C22A C5A 118.9(8)
N2A C22A C5A 116.5(2)
C23A C22A C5A 124.2(2)
N2B C22A C5A 110.8(6)
C24A C23A C22A 119.9(3)
C25A C24A C23A 118.4(3)
C26A C25A C24A 119.0(3)
C24B C25A C26B 108.1(12)
N2A C26A C25A 123.7(2)
C22A C23B C24B 114.1(15)
C26B N2B C22A 111.2(11)
C23B C24B C25A 131.1(19)
N2B C26B C25A 123.5(13)

loop_
_geom_bond_atom_site_label_1
_geom_bond_atom_site_label_2
_geom_bond_distance
O1 C1 1.374(2)
O1 C7 1.430(2)
O2 C4 1.381(2)
O2 C8 1.430(2)
N1 C16 1.338(3)
N1 C12 1.347(2)
N2 C26 1.341(3)
N2 C22 1.346(2)
C1 C6 1.386(3)
C1 C2 1.402(2)
C2 C3 1.401(3)
C2 C12 1.491(3)
C3 C4 1.382(3)
C4 C5 1.405(2)
C5 C6 1.393(3)
C5 C22 1.490(3)
C12 C13 1.399(3)
C13 C14 1.382(3)
C14 C15 1.384(3)
C15 C16 1.382(3)
C22 C23 1.393(3)
C23 C24 1.384(3)
C24 C25 1.385(3)
C25 C26 1.376(3)
O1A C4A 1.375(2)
O1A C8A 1.417(3)
O2A C1A 1.375(2)
O2A C7A 1.418(3)
O1B C7B 1.452(10)
O1B C3A 1.454(9)
O2B C6A 1.356(9)
O2B C8B 1.426(10)
C1A C6A 1.377(3)
C1A C2A 1.406(3)
C2A C3A 1.403(3)
C2A C12A 1.491(3)
C3A C4A 1.387(3)
C4A C5A 1.400(3)
C5A C6A 1.389(3)
C5A C22A 1.495(3)
C12A C13A 1.315(4)
C12A N1B 1.348(6)
C12A N1A 1.392(4)
C12A C13B 1.429(8)
N1A C16A 1.349(4)
C13A C14A 1.396(6)
C14A C15A 1.391(7)
C15A C16A 1.364(5)
N1B C16B 1.335(8)
C13B C14B 1.361(13)
C14B C15B 1.373(13)
C15B C16B 1.375(11)
N2A C26A 1.329(3)
N2A C22A 1.342(3)
C22A C23B 1.195(14)
C22A C23A 1.417(4)
C22A N2B 1.433(14)
C23A C24A 1.391(4)
C24A C25A 1.366(4)
C25A C26A 1.365(3)
C25A C24B 1.39(2)
C25A C26B 1.439(15)
C23B C24B 1.34(2)
N2B C26B 1.43(2)

loop_
_geom_torsion_atom_site_label_1
_geom_torsion_atom_site_label_2
_geom_torsion_atom_site_label_3
_geom_torsion_atom_site_label_4
_geom_torsion
C7 O1 C1 C2 -168.5(2)
O1 C1 C2 C12 -1.3(3)
C1 C2 C12 C13 -33.5(3)
C8 O2 C4 C5 -164.2(2)
O2 C4 C5 C22 1.5(3)
C4 C5 C22 C23 -38.2(3)
C7A O1A C1A C2A -171.6(3)
O1A C1A C2A C12A 178.4(2)
C1A C2A C12A C13A -19.3(5)
C8A O2A C4A C5A 176.6(3)
O2A C4A C5A C22A -179.2(2)
C4A C5A C22A C23A 16.7(4)
